data_4506275
loop_
_publ_author_name
'Gustafsson, Mikaela'
'Su, Jie'
'Yue, Huijuan'
'Yao, Qingxia'
'Zou, Xiaodong'

_publ_section_title
;
 A Family of Flexible Lanthanide Bipyridinedicarboxylate Metal--Organic
 Frameworks Showing Reversible Single-Crystal to Single-Crystal
 Transformations
;
_journal_issue 6
_journal_name_full 'Crystal Growth &amp; Design'
_journal_page_first 3243
_journal_paper_doi 10.1021/cg300379u
_journal_volume 12
_journal_year 2012
_chemical_formula_sum 'C36 H18 N6 O15 Sm2'
_chemical_formula_weight 1075.26
_chemical_name_common SUMOF-6-Sm(dry)
_chemical_name_systematic
;
?
;
_space_group_IT_number 14
_symmetry_cell_setting monoclinic
_symmetry_space_group_name_Hall '-P 2ybc'
_symmetry_space_group_name_H-M 'P 1 21/c 1'
_atom_sites_solution_hydrogens geom
_atom_sites_solution_primary direct
_atom_sites_solution_secondary difmap
_audit_creation_method SHELXL-97
_cell_angle_alpha 90.00
_cell_angle_beta 98.218(3)
_cell_angle_gamma 90.00
_cell_formula_units_Z 4
_cell_length_a 27.0951(8)
_cell_length_b 11.3510(8)
_cell_length_c 17.0184(6)
_cell_measurement_reflns_used 3558
_cell_measurement_temperature 293(2)
_cell_measurement_theta_max 28.7289
_cell_measurement_theta_min 3.1837
_cell_volume 5180.4(4)
_computing_structure_refinement 'SHELXL-97 (Sheldrick, 1997)'
_computing_structure_solution 'SHELXS-97 (Sheldrick, 1997)'
_diffrn_ambient_temperature 293(2)
_diffrn_detector_area_resol_mean 16.5467
_diffrn_measured_fraction_theta_full 0.996
_diffrn_measured_fraction_theta_max 0.995
_diffrn_measurement_device_type 'Xcalibur, Sapphire3'
_diffrn_radiation_monochromator graphite
_diffrn_radiation_source 'Enhance (Mo) X-ray Source'
_diffrn_radiation_type MoK\a
_diffrn_radiation_wavelength 0.71073
_diffrn_reflns_av_R_equivalents 0.0729
_diffrn_reflns_av_sigmaI/netI 0.1712
_diffrn_reflns_limit_h_max 32
_diffrn_reflns_limit_h_min -33
_diffrn_reflns_limit_k_max 7
_diffrn_reflns_limit_k_min -14
_diffrn_reflns_limit_l_max 21
_diffrn_reflns_limit_l_min -21
_diffrn_reflns_number 19322
_diffrn_reflns_theta_full 25.00
_diffrn_reflns_theta_max 26.37
_diffrn_reflns_theta_min 3.19
_exptl_absorpt_coefficient_mu 2.303
_exptl_absorpt_correction_T_max 1.00000
_exptl_absorpt_correction_T_min 0.89976
_exptl_absorpt_correction_type multi-scan
_exptl_crystal_colour colorless
_exptl_crystal_density_diffrn 1.379
_exptl_crystal_density_method 'not measured'
_exptl_crystal_description rhombic
_exptl_crystal_F_000 2080
_exptl_crystal_size_max 0.20
_exptl_crystal_size_mid 0.12
_exptl_crystal_size_min 0.08
_platon_squeeze_details
;
;
_refine_diff_density_max 1.566
_refine_diff_density_min -1.033
_refine_diff_density_rms 0.161
_refine_ls_extinction_method none
_refine_ls_goodness_of_fit_ref 0.976
_refine_ls_hydrogen_treatment constr
_refine_ls_matrix_type full
_refine_ls_number_parameters 467
_refine_ls_number_reflns 10542
_refine_ls_number_restraints 27
_refine_ls_restrained_S_all 0.981
_refine_ls_R_factor_all 0.1513
_refine_ls_R_factor_gt 0.0676
_refine_ls_shift/su_max 0.003
_refine_ls_shift/su_mean 0.000
_refine_ls_structure_factor_coef Fsqd
_refine_ls_weighting_details 'calc w=1/[\s^2^(Fo^2^)+(0.0500P)^2^+0.0000P] where P=(Fo^2^+2Fc^2^)/3'
_refine_ls_weighting_scheme calc
_refine_ls_wR_factor_gt 0.1466
_refine_ls_wR_factor_ref 0.1620
_reflns_number_gt 4618
_reflns_number_total 10542
_reflns_threshold_expression >2sigma(I)
_cod_data_source_file cg300379u_si_002.cif
_cod_data_source_block 4a
_cod_original_sg_symbol_H-M 'P 21/c'
_cod_database_code 4506275

loop_
_symmetry_equiv_pos_as_xyz
'x, y, z'
'-x, y+1/2, -z+1/2'
'-x, -y, -z'
'x, -y-1/2, z-1/2'

loop_
_atom_site_label
_atom_site_type_symbol
_atom_site_fract_x
_atom_site_fract_y
_atom_site_fract_z
_atom_site_U_iso_or_equiv
_atom_site_adp_type
_atom_site_occupancy
_atom_site_symmetry_multiplicity
_atom_site_calc_flag
_atom_site_refinement_flags
Sm1 Sm 0.248186(18) 0.87644(7) 0.30956(3) 0.0533(2) Uani 1 1 d .
Sm2 Sm 0.249115(19) 0.81339(7) 0.03017(3) 0.0589(3) Uani 1 1 d D
O1 O 0.2970(3) 0.8996(11) 0.4318(5) 0.118(5) Uani 1 1 d .
O2 O 0.1848(3) 0.7258(8) 0.2770(5) 0.075(3) Uani 1 1 d .
O3 O 0.2969(3) 0.6987(8) 0.3241(4) 0.075(3) Uani 1 1 d .
O4 O 0.1834(2) 0.9457(8) 0.3839(4) 0.069(3) Uani 1 1 d .
O5 O 0.1950(2) 0.9387(7) 0.1984(4) 0.046(2) Uani 1 1 d .
O6 O 0.3221(6) 0.9109(14) 0.2540(9) 0.041(5) Uani 0.713(17) 1 d PD
O6A O 0.3171(18) 0.967(4) 0.245(3) 0.041(5) Uani 0.287(17) 1 d PD
O7 O 0.2556(4) 1.1053(11) 0.3081(6) 0.149(5) Uani 1 1 d .
O8 O 0.1746(2) 0.8618(8) 0.0800(4) 0.063(3) Uani 1 1 d .
O9 O 0.2034(3) 0.8294(8) -0.1011(4) 0.069(3) Uani 1 1 d .
O10 O 0.1992(3) 0.6411(8) 0.0024(5) 0.072(3) Uani 1 1 d .
O11 O 0.3134(3) 0.6715(10) 0.0555(5) 0.104(4) Uani 1 1 d .
O13 O 0.2470(3) 0.7086(9) 0.1607(4) 0.083(3) Uani 1 1 d .
O14 O 0.3110(3) 0.8770(9) -0.0535(4) 0.089(3) Uani 1 1 d .
O15 O 0.3048(4) 0.9242(15) 0.1209(7) 0.053(4) Uani 0.713(17) 1 d PD
O15A O 0.3117(10) 0.835(4) 0.1433(17) 0.053(4) Uani 0.287(17) 1 d PD
C1 C 0.02500(17) 0.5079(7) -0.0059(4) 0.050(3) Uani 1 1 d G
C2 C 0.0445(2) 0.4474(6) -0.0655(3) 0.066(4) Uani 0.50 1 d PG
H2 H 0.0252 0.3915 -0.0958 0.079 Uiso 0.50 1 calc PR
C3 C 0.0927(2) 0.4706(6) -0.0799(3) 0.052(3) Uani 1 1 d G
H3 H 0.1057 0.4302 -0.1199 0.062 Uiso 1 1 calc R
C4 C 0.12156(17) 0.5542(7) -0.0347(4) 0.043(3) Uani 1 1 d G
C5 C 0.1021(2) 0.6147(6) 0.0250(4) 0.067(4) Uani 1 1 d G
H5 H 0.1214 0.6706 0.0552 0.081 Uiso 1 1 calc R
C6 C 0.0538(2) 0.5915(6) 0.0394(3) 0.063(3) Uani 0.50 1 d PG
H6 H 0.0408 0.6319 0.0793 0.075 Uiso 0.50 1 calc PR
N2 N 0.0445(2) 0.4474(6) -0.0655(3) 0.066(4) Uani 0.50 1 d P
N6 N 0.0538(2) 0.5915(6) 0.0394(3) 0.063(3) Uani 0.50 1 d P
C7 C 0.1723(4) 0.5831(11) -0.0517(7) 0.047(3) Uani 1 1 d .
C11 C 0.4760(2) 0.9855(10) 0.5020(5) 0.105(6) Uani 1 1 d G
C12 C 0.4611(2) 0.9300(9) 0.5675(4) 0.120(6) Uani 0.50 1 d PG
H12 H 0.4843 0.9136 0.6118 0.144 Uiso 0.50 1 calc PR
C13 C 0.4114(3) 0.8990(8) 0.5668(4) 0.100(6) Uani 1 1 d G
H13 H 0.4014 0.8619 0.6106 0.120 Uiso 1 1 calc R
C14 C 0.37660(19) 0.9236(9) 0.5005(4) 0.079(5) Uani 1 1 d G
C15 C 0.3915(2) 0.9791(9) 0.4350(4) 0.102(6) Uani 1 1 d G
H15 H 0.3682 0.9956 0.3907 0.122 Uiso 1 1 calc R
C16 C 0.4412(3) 1.0101(9) 0.4357(4) 0.104(5) Uani 0.50 1 d PGU
H16 H 0.4512 1.0473 0.3919 0.125 Uiso 0.50 1 calc PR
N12 N 0.4611(2) 0.9300(9) 0.5675(4) 0.120(6) Uani 0.50 1 d P
N16 N 0.4412(3) 1.0101(9) 0.4357(4) 0.104(5) Uani 0.50 1 d PU
C17 C 0.3244(4) 0.8798(16) 0.4959(8) 0.096(6) Uani 1 1 d .
C21 C 0.03632(19) 0.9989(8) -0.1712(4) 0.062(4) Uani 1 1 d G
N22 N 0.0716(2) 1.0089(7) -0.1037(3) 0.071(3) Uani 1 1 d G
C23 C 0.1183(2) 0.9573(7) -0.1018(3) 0.063(4) Uani 1 1 d G
H23 H 0.1418 0.9640 -0.0567 0.076 Uiso 1 1 calc R
C24 C 0.1297(2) 0.8957(8) -0.1675(4) 0.063(4) Uani 1 1 d G
C25 C 0.0944(3) 0.8857(8) -0.2350(4) 0.093(5) Uani 1 1 d G
H25 H 0.1021 0.8445 -0.2789 0.112 Uiso 1 1 calc R
C26 C 0.0477(2) 0.9373(9) -0.2369(3) 0.114(7) Uani 1 1 d G
H26 H 0.0241 0.9306 -0.2821 0.136 Uiso 1 1 calc R
C27 C 0.1764(4) 0.8258(13) -0.1646(7) 0.062(4) Uani 1 1 d .
C31 C 0.01073(17) 0.9586(8) 0.1627(4) 0.062(4) Uani 1 1 d G
C32 C 0.0473(2) 0.9768(8) 0.2276(3) 0.087(5) Uani 0.50 1 d PG
H32 H 0.0385 1.0030 0.2754 0.104 Uiso 0.50 1 calc PR
C33 C 0.0971(2) 0.9558(8) 0.2209(3) 0.102(6) Uani 1 1 d G
H33 H 0.1216 0.9680 0.2643 0.123 Uiso 1 1 calc R
C34 C 0.11028(17) 0.9167(7) 0.1493(4) 0.036(3) Uani 1 1 d G
C35 C 0.0737(2) 0.8985(7) 0.0844(3) 0.066(4) Uani 1 1 d G
H35 H 0.0825 0.8723 0.0366 0.079 Uiso 1 1 calc R
C36 C 0.0239(2) 0.9195(8) 0.0911(3) 0.092(5) Uani 0.50 1 d PG
H36 H -0.0006 0.9073 0.0477 0.110 Uiso 0.50 1 calc PR
N32 N 0.0473(2) 0.9768(8) 0.2276(3) 0.087(5) Uani 0.50 1 d P
N36 N 0.0239(2) 0.9195(8) 0.0911(3) 0.092(5) Uani 0.50 1 d P
C37 C 0.1643(4) 0.9079(10) 0.1420(6) 0.039(3) Uani 1 1 d .
C41 C 0.48671(18) 0.9853(8) 0.1649(4) 0.070(4) Uani 1 1 d G
C42 C 0.4668(2) 1.0226(8) 0.2315(4) 0.112(6) Uani 0.50 1 d PG
H42 H 0.4867 1.0629 0.2719 0.134 Uiso 0.50 1 calc PR
C43 C 0.4171(2) 0.9997(8) 0.2379(3) 0.104(6) Uani 1 1 d G
H43 H 0.4038 1.0246 0.2825 0.125 Uiso 1 1 calc R
C44 C 0.38738(17) 0.9395(8) 0.1776(4) 0.045(3) Uani 1 1 d GD
C45 C 0.4073(2) 0.9022(8) 0.1110(4) 0.091(5) Uani 1 1 d GU
H45 H 0.3874 0.8619 0.0706 0.110 Uiso 1 1 calc R
C46 C 0.4570(2) 0.9251(8) 0.1046(4) 0.104(5) Uani 0.50 1 d PG
H46 H 0.4703 0.9002 0.0600 0.125 Uiso 0.50 1 calc PR
N42 N 0.4668(2) 1.0226(8) 0.2315(4) 0.112(6) Uani 0.50 1 d P
N46 N 0.4570(2) 0.9251(8) 0.1046(4) 0.104(5) Uani 0.50 1 d P
C47 C 0.3344(4) 0.9197(9) 0.1885(6) 0.046(3) Uani 1 1 d D
C51 C 0.4653(2) 0.5262(9) 0.3394(4) 0.097(6) Uani 1 1 d G
N52 N 0.4440(2) 0.4816(8) 0.4029(4) 0.092(4) Uani 1 1 d G
C53 C 0.3962(2) 0.5157(8) 0.4137(4) 0.102(6) Uani 1 1 d GU
H53 H 0.3819 0.4859 0.4561 0.122 Uiso 1 1 calc R
C54 C 0.3696(2) 0.5944(9) 0.3611(5) 0.078(5) Uani 1 1 d G
C55 C 0.3909(3) 0.6389(9) 0.2976(5) 0.124(7) Uani 1 1 d G
H55 H 0.3732 0.6915 0.2624 0.149 Uiso 1 1 calc R
C56 C 0.4388(3) 0.6048(10) 0.2868(4) 0.150(9) Uani 1 1 d G
H56 H 0.4530 0.6346 0.2444 0.180 Uiso 1 1 calc R
C57 C 0.3217(4) 0.6430(14) 0.3797(6) 0.082(5) Uani 1 1 d .
O12 O 0.2366(4) 1.0517(10) 0.0111(5) 0.139(5) Uani 1 1 d D

loop_
_atom_site_aniso_label
_atom_site_aniso_U_11
_atom_site_aniso_U_22
_atom_site_aniso_U_33
_atom_site_aniso_U_23
_atom_site_aniso_U_13
_atom_site_aniso_U_12
Sm1 0.0136(2) 0.1046(6) 0.0422(3) 0.0022(4) 0.0058(2) -0.0043(3)
Sm2 0.0165(3) 0.1296(7) 0.0322(3) -0.0192(4) 0.0090(2) -0.0113(4)
O1 0.023(4) 0.271(15) 0.063(5) -0.040(7) 0.011(4) -0.022(7)
O2 0.031(4) 0.113(9) 0.087(6) 0.039(6) 0.026(4) -0.003(5)
O3 0.032(4) 0.139(9) 0.057(5) 0.052(5) 0.022(4) 0.022(5)
O4 0.024(4) 0.133(9) 0.054(4) -0.022(5) 0.016(3) -0.002(5)
O5 0.037(4) 0.062(6) 0.040(4) -0.012(4) 0.005(3) 0.002(4)
O6 0.036(6) 0.058(16) 0.029(5) 0.028(8) 0.006(4) -0.009(9)
O6A 0.036(6) 0.058(16) 0.029(5) 0.028(8) 0.006(4) -0.009(9)
O7 0.104(8) 0.213(13) 0.141(8) -0.099(9) 0.061(7) -0.114(9)
O8 0.025(4) 0.123(8) 0.043(4) -0.021(5) 0.015(3) 0.008(5)
O9 0.039(4) 0.119(8) 0.053(5) 0.030(5) 0.020(4) 0.026(5)
O10 0.031(4) 0.094(8) 0.093(6) -0.006(6) 0.019(4) -0.008(5)
O11 0.042(5) 0.213(13) 0.061(5) 0.040(6) 0.021(4) 0.039(7)
O13 0.038(4) 0.163(10) 0.052(4) 0.007(5) 0.015(4) 0.032(6)
O14 0.038(5) 0.170(10) 0.065(5) -0.044(6) 0.029(4) -0.056(6)
O15 0.017(5) 0.087(13) 0.056(7) -0.032(8) 0.006(5) 0.003(7)
O15A 0.017(5) 0.087(13) 0.056(7) -0.032(8) 0.006(5) 0.003(7)
C1 0.024(5) 0.077(10) 0.048(6) 0.005(6) 0.005(5) -0.024(6)
C2 0.027(5) 0.136(11) 0.039(5) -0.010(6) 0.017(4) -0.013(7)
C3 0.042(6) 0.071(10) 0.045(6) -0.014(6) 0.014(5) -0.001(7)
C4 0.022(5) 0.056(9) 0.053(6) -0.005(6) 0.010(5) -0.007(6)
C5 0.028(6) 0.123(13) 0.051(7) -0.009(7) 0.005(5) -0.014(8)
C6 0.027(5) 0.091(11) 0.074(7) -0.024(7) 0.022(5) -0.011(6)
N2 0.027(5) 0.136(11) 0.039(5) -0.010(6) 0.017(4) -0.013(7)
N6 0.027(5) 0.091(11) 0.074(7) -0.024(7) 0.022(5) -0.011(6)
C7 0.026(6) 0.056(10) 0.061(7) 0.011(7) 0.009(5) 0.004(6)
C11 0.036(7) 0.213(18) 0.064(7) 0.031(9) 0.004(6) -0.058(10)
C12 0.060(8) 0.222(18) 0.073(8) 0.036(10) -0.007(6) -0.079(10)
C13 0.041(7) 0.195(18) 0.062(8) 0.022(9) -0.001(6) -0.068(10)
C14 0.031(6) 0.154(15) 0.052(7) -0.033(8) 0.012(5) -0.027(8)
C15 0.045(7) 0.208(19) 0.049(7) 0.014(9) -0.008(6) -0.054(10)
C16 0.036(6) 0.209(14) 0.062(6) 0.046(8) -0.008(5) -0.064(8)
N12 0.060(8) 0.222(18) 0.073(8) 0.036(10) -0.007(6) -0.079(10)
N16 0.036(6) 0.209(14) 0.062(6) 0.046(8) -0.008(5) -0.064(8)
C17 0.030(7) 0.207(19) 0.052(8) -0.049(10) 0.010(6) -0.019(10)
C21 0.025(6) 0.117(12) 0.044(6) -0.013(7) 0.001(5) 0.016(7)
N22 0.031(5) 0.127(11) 0.052(5) -0.021(6) -0.002(4) 0.020(6)
C23 0.032(6) 0.113(12) 0.046(6) -0.009(7) 0.010(5) 0.024(7)
C24 0.015(5) 0.132(13) 0.041(6) -0.005(7) 0.004(4) 0.008(7)
C25 0.025(6) 0.171(16) 0.081(8) -0.063(10) 0.000(6) 0.028(9)
C26 0.032(7) 0.24(2) 0.063(8) -0.070(10) -0.014(6) 0.047(10)
C27 0.031(6) 0.107(13) 0.045(7) 0.022(8) 0.000(5) -0.011(7)
C31 0.022(5) 0.127(12) 0.039(6) -0.011(7) 0.007(4) 0.021(7)
C32 0.027(5) 0.201(15) 0.032(5) -0.044(7) 0.002(4) 0.023(8)
C33 0.037(7) 0.219(19) 0.049(7) -0.027(9) 0.000(6) 0.016(10)
C34 0.031(5) 0.047(9) 0.030(5) 0.003(5) 0.008(4) 0.013(5)
C35 0.033(6) 0.120(13) 0.046(6) -0.021(7) 0.012(5) 0.020(8)
C36 0.051(7) 0.174(15) 0.051(6) -0.024(8) 0.008(5) 0.041(9)
N32 0.027(5) 0.201(15) 0.032(5) -0.044(7) 0.002(4) 0.023(8)
N36 0.051(7) 0.174(15) 0.051(6) -0.024(8) 0.008(5) 0.041(9)
C37 0.025(5) 0.046(9) 0.049(6) 0.002(6) 0.015(5) 0.003(6)
C41 0.030(6) 0.133(14) 0.049(6) -0.005(8) 0.007(5) -0.039(8)
C42 0.042(6) 0.260(19) 0.037(6) -0.037(8) 0.017(5) -0.066(9)
C43 0.037(7) 0.22(2) 0.058(7) -0.055(10) 0.016(6) -0.057(10)
C44 0.025(5) 0.071(9) 0.038(5) 0.003(6) 0.001(4) -0.005(6)
C45 0.012(5) 0.171(16) 0.093(9) -0.065(10) 0.015(6) -0.020(8)
C46 0.031(6) 0.178(16) 0.107(9) -0.069(10) 0.020(6) -0.056(8)
N42 0.042(6) 0.260(19) 0.037(6) -0.037(8) 0.017(5) -0.066(9)
N46 0.031(6) 0.178(16) 0.107(9) -0.069(10) 0.020(6) -0.056(8)
C47 0.030(6) 0.057(10) 0.049(7) -0.010(6) 0.000(5) 0.001(6)
C51 0.046(7) 0.214(19) 0.034(6) 0.022(8) 0.022(6) 0.043(10)
N52 0.035(6) 0.177(13) 0.067(6) 0.036(7) 0.019(5) 0.039(7)
C53 0.024(6) 0.203(18) 0.084(8) 0.051(10) 0.029(6) 0.045(9)
C54 0.023(6) 0.148(15) 0.067(8) 0.038(8) 0.021(5) 0.018(8)
C55 0.055(8) 0.24(2) 0.092(10) 0.091(12) 0.043(8) 0.079(11)
C56 0.066(10) 0.33(3) 0.068(9) 0.090(12) 0.048(8) 0.091(14)
C57 0.033(6) 0.175(16) 0.041(6) 0.051(8) 0.017(5) 0.015(9)
O12 0.100(8) 0.251(14) 0.077(6) 0.051(8) 0.048(6) 0.081(9)

loop_
_atom_type_symbol
_atom_type_description
_atom_type_scat_dispersion_real
_atom_type_scat_dispersion_imag
_atom_type_scat_source
C C 0.0033 0.0016 'International Tables Vol C Tables 4.2.6.8 and 6.1.1.4'
H H 0.0000 0.0000 'International Tables Vol C Tables 4.2.6.8 and 6.1.1.4'
N N 0.0061 0.0033 'International Tables Vol C Tables 4.2.6.8 and 6.1.1.4'
O O 0.0106 0.0060 'International Tables Vol C Tables 4.2.6.8 and 6.1.1.4'
Sm Sm -0.1638 3.4418 'International Tables Vol C Tables 4.2.6.8 and 6.1.1.4'

loop_
_geom_angle_atom_site_label_1
_geom_angle_atom_site_label_2
_geom_angle_atom_site_label_3
_geom_angle
_geom_angle_site_symmetry_1
_geom_angle_site_symmetry_3
O1 Sm1 O5 155.1(4) . .
O1 Sm1 O6 86.2(4) . .
O5 Sm1 O6 94.9(4) . .
O1 Sm1 O3 76.6(3) . .
O5 Sm1 O3 127.4(3) . .
O6 Sm1 O3 72.4(4) . .
O1 Sm1 O2 125.4(3) . .
O5 Sm1 O2 72.1(3) . .
O6 Sm1 O2 129.5(5) . .
O3 Sm1 O2 78.0(3) . .
O1 Sm1 O4 81.8(2) . .
O5 Sm1 O4 85.1(2) . .
O6 Sm1 O4 150.2(5) . .
O3 Sm1 O4 130.0(3) . .
O2 Sm1 O4 78.9(3) . .
O1 Sm1 O6A 89.0(11) . .
O5 Sm1 O6A 86.1(9) . .
O6 Sm1 O6A 15.2(10) . .
O3 Sm1 O6A 87.6(10) . .
O2 Sm1 O6A 137.0(12) . .
O4 Sm1 O6A 136.9(12) . .
O1 Sm1 O7 82.0(4) . .
O5 Sm1 O7 74.2(3) . .
O6 Sm1 O7 76.2(5) . .
O3 Sm1 O7 142.8(3) . .
O2 Sm1 O7 138.7(3) . .
O4 Sm1 O7 75.2(3) . .
O6A Sm1 O7 61.7(11) . .
O15 Sm2 O8 98.0(3) . .
O15 Sm2 O11 81.9(5) . .
O8 Sm2 O11 137.5(3) . .
O15 Sm2 O10 149.0(5) . .
O8 Sm2 O10 76.9(3) . .
O11 Sm2 O10 81.9(3) . .
O15 Sm2 O15A 26.5(8) . .
O8 Sm2 O15A 103.4(7) . .
O11 Sm2 O15A 60.3(9) . .
O10 Sm2 O15A 124.1(10) . .
O15 Sm2 O9 139.9(5) . .
O8 Sm2 O9 87.8(2) . .
O11 Sm2 O9 119.3(3) . .
O10 Sm2 O9 71.0(3) . .
O15A Sm2 O9 162.6(9) . .
O15 Sm2 O14 78.3(3) . .
O8 Sm2 O14 145.9(3) . .
O11 Sm2 O14 76.2(3) . .
O10 Sm2 O14 122.7(3) . .
O15A Sm2 O14 88.4(7) . .
O9 Sm2 O14 75.1(2) . .
O15 Sm2 O13 76.6(4) . .
O8 Sm2 O13 70.5(2) . .
O11 Sm2 O13 68.1(2) . .
O10 Sm2 O13 72.8(3) . .
O15A Sm2 O13 56.1(9) . .
O9 Sm2 O13 141.2(3) . .
O14 Sm2 O13 138.6(3) . .
O15 Sm2 O12 67.0(5) . .
O8 Sm2 O12 73.5(3) . .
O11 Sm2 O12 140.3(3) . .
O10 Sm2 O12 136.8(3) . .
O15A Sm2 O12 93.2(10) . .
O9 Sm2 O12 77.1(3) . .
O14 Sm2 O12 74.0(3) . .
O13 Sm2 O12 123.4(3) . .
C17 O1 Sm1 163.0(12) . .
C27 O2 Sm1 111.4(8) 4_576 .
C57 O3 Sm1 136.9(9) . .
C7 O4 Sm1 131.9(8) 4_576 .
C37 O5 Sm1 145.4(8) . .
O6A O6 C47 77(5) . .
O6A O6 Sm1 96(5) . .
C47 O6 Sm1 137.8(12) . .
O6 O6A C47 72(6) . .
O6 O6A Sm1 69(5) . .
C47 O6A Sm1 123(3) . .
C37 O8 Sm2 135.1(6) . .
C27 O9 Sm2 171.5(8) . .
C7 O10 Sm2 144.8(8) . .
C17 O11 Sm2 115.3(8) 4_575 .
C57 O14 Sm2 138.6(8) 4_575 .
O15A O15 C47 66.5(19) . .
O15A O15 Sm2 78.2(18) . .
C47 O15 Sm2 144.1(12) . .
O15 O15A C47 65(2) . .
O15 O15A Sm2 75.3(18) . .
C47 O15A Sm2 139(3) . .
C2 C1 C6 120.0 . .
C2 C1 C1 120.9(7) . 3_565
C6 C1 C1 118.9(7) . 3_565
C3 C2 C1 120.0 . .
C2 C3 C4 120.0 . .
C5 C4 C3 120.0 . .
C5 C4 C7 119.5(7) . .
C3 C4 C7 120.4(7) . .
C4 C5 C6 120.0 . .
C5 C6 C1 120.0 . .
O4 C7 O10 126.7(10) 4_575 .
O4 C7 C4 118.0(10) 4_575 .
O10 C7 C4 115.2(9) . .
C11 C11 C12 122.8(8) 3_676 .
C11 C11 C16 117.2(8) 3_676 .
C12 C11 C16 120.0 . .
C11 C12 C13 120.0 . .
C12 C13 C14 120.0 . .
C15 C14 C13 120.0 . .
C15 C14 C17 119.4(8) . .
C13 C14 C17 120.3(8) . .
C16 C15 C14 120.0 . .
C15 C16 C11 120.0 . .
O1 C17 O11 127.9(12) . 4_576
O1 C17 C14 115.3(12) . .
O11 C17 C14 116.8(11) 4_576 .
C31 C21 N22 114.7(5) 3_575 .
C31 C21 C26 124.8(5) 3_575 .
N22 C21 C26 120.0 . .
C23 N22 C21 120.0 . .
N22 C23 C24 120.0 . .
C25 C24 C23 120.0 . .
C25 C24 C27 117.7(7) . .
C23 C24 C27 121.8(6) . .
C26 C25 C24 120.0 . .
C25 C26 C21 120.0 . .
O2 C27 O9 126.2(12) 4_575 .
O2 C27 C24 119.5(10) 4_575 .
O9 C27 C24 114.4(11) . .
C21 C31 C32 115.2(5) 3_575 .
C21 C31 C36 123.8(5) 3_575 .
C32 C31 C36 120.0 . .
C33 C32 C31 120.0 . .
C34 C33 C32 120.0 . .
C33 C34 C35 120.0 . .
C33 C34 C37 118.3(6) . .
C35 C34 C37 121.4(6) . .
C34 C35 C36 120.0 . .
C35 C36 C31 120.0 . .
O5 C37 O8 125.0(9) . .
O5 C37 C34 118.6(8) . .
O8 C37 C34 116.2(9) . .
C42 C41 C46 120.0 . .
C42 C41 C51 114.6(5) . 2_655
C46 C41 C51 124.9(5) . 2_655
C43 C42 C41 120.0 . .
C44 C43 C42 120.0 . .
C43 C44 C45 120.0 . .
C43 C44 C47 116.7(6) . .
C45 C44 C47 123.3(6) . .
C46 C45 C44 120.0 . .
C45 C46 C41 120.0 . .
O6 C47 O6A 31.4(16) . .
O6 C47 O15 126.7(12) . .
O6A C47 O15 114(2) . .
O6 C47 O15A 107.9(16) . .
O6A C47 O15A 124(3) . .
O15 C47 O15A 48.8(13) . .
O6 C47 C44 121.6(11) . .
O6A C47 C44 120(2) . .
O15 C47 C44 111.5(9) . .
O15A C47 C44 114.3(13) . .
N52 C51 C56 120.0 . .
N52 C51 C41 114.5(6) . 2_645
C56 C51 C41 125.5(6) . 2_645
C51 N52 C53 120.0 . .
C54 C53 N52 120.0 . .
C53 C54 C55 120.0 . .
C53 C54 C57 119.2(6) . .
C55 C54 C57 120.2(7) . .
C54 C55 C56 120.0 . .
C55 C56 C51 120.0 . .
O14 C57 O3 128.1(11) 4_576 .
O14 C57 C54 117.2(10) 4_576 .
O3 C57 C54 114.7(8) . .

loop_
_geom_bond_atom_site_label_1
_geom_bond_atom_site_label_2
_geom_bond_distance
_geom_bond_site_symmetry_2
Sm1 O1 2.315(8) .
Sm1 O5 2.319(7) .
Sm1 O6 2.366(16) .
Sm1 O3 2.404(9) .
Sm1 O2 2.431(8) .
Sm1 O4 2.437(7) .
Sm1 O6A 2.52(4) .
Sm1 O7 2.606(12) .
Sm2 O15 2.362(11) .
Sm2 O8 2.363(6) .
Sm2 O11 2.366(9) .
Sm2 O10 2.387(9) .
Sm2 O15A 2.39(3) .
Sm2 O9 2.403(7) .
Sm2 O14 2.458(7) .
Sm2 O13 2.528(7) .
Sm2 O12 2.739(11) .
O1 C17 1.250(14) .
O2 C27 1.203(13) 4_576
O3 C57 1.252(12) .
O4 C7 1.222(11) 4_576
O5 C37 1.228(11) .
O6 O6A 0.67(4) .
O6 C47 1.212(17) .
O6A C47 1.24(5) .
O8 C37 1.244(10) .
O9 C27 1.215(11) .
O10 C7 1.273(12) .
O11 C17 1.243(15) 4_575
O14 C57 1.234(11) 4_575
O15 O15A 1.09(3) .
O15 C47 1.306(14) .
O15A C47 1.33(3) .
C1 C2 1.3900 .
C1 C6 1.3900 .
C1 C1 1.409(8) 3_565
C2 C3 1.3900 .
C3 C4 1.3900 .
C4 C5 1.3900 .
C4 C7 1.481(11) .
C5 C6 1.3900 .
C7 O4 1.222(11) 4_575
C11 C11 1.353(9) 3_676
C11 C12 1.3900 .
C11 C16 1.3900 .
C12 C13 1.3900 .
C13 C14 1.3900 .
C14 C15 1.3900 .
C14 C17 1.490(13) .
C15 C16 1.3900 .
C17 O11 1.243(15) 4_576
C21 C31 1.390(6) 3_575
C21 N22 1.3900 .
C21 C26 1.3900 .
N22 C23 1.3900 .
C23 C24 1.3900 .
C24 C25 1.3900 .
C24 C27 1.489(13) .
C25 C26 1.3900 .
C27 O2 1.203(13) 4_575
C31 C21 1.390(6) 3_575
C31 C32 1.3900 .
C31 C36 1.3900 .
C32 C33 1.3900 .
C33 C34 1.3900 .
C34 C35 1.3900 .
C34 C37 1.490(10) .
C35 C36 1.3900 .
C41 C42 1.3900 .
C41 C46 1.3900 .
C41 C51 1.392(6) 2_655
C42 C43 1.3900 .
C43 C44 1.3900 .
C44 C45 1.3900 .
C44 C47 1.490(11) .
C45 C46 1.3900 .
C51 N52 1.3900 .
C51 C56 1.3900 .
C51 C41 1.392(6) 2_645
N52 C53 1.3900 .
C53 C54 1.3900 .
C54 C55 1.3900 .
C54 C57 1.486(12) .
C55 C56 1.3900 .
C57 O14 1.234(11) 4_576

loop_
_platon_squeeze_void_nr
_platon_squeeze_void_average_x
_platon_squeeze_void_average_y
_platon_squeeze_void_average_z
_platon_squeeze_void_volume
_platon_squeeze_void_count_electrons
_platon_squeeze_void_content
1 0.251 0.250 0.703 1004 346 ' '
2 0.749 -0.250 0.347 1004 346 ' '
